data_7152770
loop_
_publ_author_name
'Erande, Namrata'
'Gunjal, Anita D.'
'Fernandes, Moneesha'
'Gonnade, Rajesh'
'Kumar, Vaijayanti A.'

_publ_section_title
;
 Synthesis and structural studies of S-type/N-type-locked/frozen
 nucleoside analogues and their incorporation in RNA-selective, nuclease
 resistant 2'-5' linked oligonucleotides.
;
_journal_issue 5
_journal_name_full 'Organic &amp; biomolecular chemistry'
_journal_page_first 746
_journal_page_last 757
_journal_paper_doi 10.1039/c2ob26762d
_journal_volume 11
_journal_year 2013
_chemical_absolute_configuration syn
_chemical_formula_moiety 'C9 H11 F N2 O5'
_chemical_formula_sum 'C9 H11 F N2 O5'
_chemical_formula_weight 246.20
_chemical_name_systematic
;
?
;
_space_group_IT_number 4
_symmetry_cell_setting monoclinic
_symmetry_space_group_name_Hall 'P 2yb'
_symmetry_space_group_name_H-M 'P 1 21 1'
_atom_sites_solution_hydrogens geom
_atom_sites_solution_primary direct
_atom_sites_solution_secondary difmap
_audit_creation_method SHELXL-97
_cell_angle_alpha 90.00
_cell_angle_beta 92.277(2)
_cell_angle_gamma 90.00
_cell_formula_units_Z 2
_cell_length_a 6.3007(3)
_cell_length_b 7.3372(3)
_cell_length_c 10.8989(4)
_cell_measurement_reflns_used 3861
_cell_measurement_temperature 100(2)
_cell_measurement_theta_max 35.965
_cell_measurement_theta_min 3.347
_cell_volume 503.45(4)
_computing_cell_refinement 'SMART (Bruker, 2000)'
_computing_data_collection 'SMART (Bruker, 2000)'
_computing_data_reduction 'SAINT(Bruker, 2000)'
_computing_molecular_graphics SHELXTL
_computing_publication_material SHELXTL
_computing_structure_refinement 'SHELXL-97 (Sheldrick, 2008)'
_computing_structure_solution 'SHELXS-97 (Sheldrick, 2008)'
_diffrn_ambient_temperature 100(2)
_diffrn_measured_fraction_theta_full 1.000
_diffrn_measured_fraction_theta_max 1.000
_diffrn_measurement_device 'BRUKER SMART APEX'
_diffrn_measurement_device_type 'CCD Area Detector'
_diffrn_measurement_method 'Omega and phi Scan'
_diffrn_radiation_monochromator graphite
_diffrn_radiation_source 'fine-focus sealed tube'
_diffrn_radiation_type MoK\a
_diffrn_radiation_wavelength 0.71073
_diffrn_reflns_av_R_equivalents 0.0175
_diffrn_reflns_av_sigmaI/netI 0.0150
_diffrn_reflns_limit_h_max 8
_diffrn_reflns_limit_h_min -7
_diffrn_reflns_limit_k_max 9
_diffrn_reflns_limit_k_min -9
_diffrn_reflns_limit_l_max 14
_diffrn_reflns_limit_l_min -14
_diffrn_reflns_number 10593
_diffrn_reflns_theta_full 27.99
_diffrn_reflns_theta_max 27.99
_diffrn_reflns_theta_min 1.87
_exptl_absorpt_coefficient_mu 0.144
_exptl_absorpt_correction_T_max 0.9689
_exptl_absorpt_correction_T_min 0.9209
_exptl_absorpt_correction_type multi-scan
_exptl_absorpt_process_details 'bruker sadabs'
_exptl_crystal_colour COLOURLESS
_exptl_crystal_density_diffrn 1.624
_exptl_crystal_density_method 'not measured'
_exptl_crystal_description PLATE
_exptl_crystal_F_000 256
_exptl_crystal_size_max 0.58
_exptl_crystal_size_mid 0.30
_exptl_crystal_size_min 0.22
_refine_diff_density_max 0.271
_refine_diff_density_min -0.174
_refine_diff_density_rms 0.040
_refine_ls_abs_structure_details 'Flack H D (1983), Acta Cryst. A39, 876-881'
_refine_ls_abs_structure_Flack -0.2(5)
_refine_ls_extinction_method none
_refine_ls_goodness_of_fit_ref 1.054
_refine_ls_hydrogen_treatment mixed
_refine_ls_matrix_type full
_refine_ls_number_parameters 162
_refine_ls_number_reflns 2440
_refine_ls_number_restraints 1
_refine_ls_restrained_S_all 1.054
_refine_ls_R_factor_all 0.0242
_refine_ls_R_factor_gt 0.0239
_refine_ls_shift/su_max 0.000
_refine_ls_shift/su_mean 0.000
_refine_ls_structure_factor_coef Fsqd
_refine_ls_weighting_details 'calc w=1/[\s^2^(Fo^2^)+(0.0411P)^2^+0.0860P] where P=(Fo^2^+2Fc^2^)/3'
_refine_ls_weighting_scheme calc
_refine_ls_wR_factor_gt 0.0643
_refine_ls_wR_factor_ref 0.0645
_reflns_number_gt 2398
_reflns_number_total 2440
_reflns_threshold_expression >2sigma(I)
_cod_data_source_file c2ob26762d.txt
_cod_data_source_block uxf
_cod_original_sg_symbol_H-M P21
_cod_database_code 7152770

loop_
_symmetry_equiv_pos_as_xyz
'x, y, z'
'-x, y+1/2, -z'

loop_
_atom_site_label
_atom_site_type_symbol
_atom_site_fract_x
_atom_site_fract_y
_atom_site_fract_z
_atom_site_U_iso_or_equiv
_atom_site_adp_type
_atom_site_occupancy
_atom_site_symmetry_multiplicity
_atom_site_calc_flag
_atom_site_refinement_flags
N1 N 0.47406(14) 0.36657(12) 0.67635(8) 0.01239(18) Uani 1 1 d .
C2 C 0.57898(17) 0.20895(15) 0.64289(9) 0.0129(2) Uani 1 1 d .
O2 O 0.51861(13) 0.05696(11) 0.67062(7) 0.01706(17) Uani 1 1 d .
N3 N 0.75618(15) 0.23867(13) 0.57358(9) 0.01341(18) Uani 1 1 d .
H3 H 0.8262 0.1416 0.5504 0.016 Uiso 1 1 calc R
C4 C 0.83316(16) 0.40584(15) 0.53749(9) 0.01236(19) Uani 1 1 d .
O4 O 0.98589(13) 0.41322(11) 0.46850(7) 0.01487(17) Uani 1 1 d .
C5 C 0.72593(17) 0.56182(14) 0.58506(10) 0.0136(2) Uani 1 1 d .
H5 H 0.7778 0.6812 0.5708 0.016 Uiso 1 1 calc R
C6 C 0.55141(17) 0.53685(15) 0.65001(9) 0.0131(2) Uani 1 1 d .
H6 H 0.4786 0.6408 0.6788 0.016 Uiso 1 1 calc R
C1' C 0.26234(16) 0.34233(14) 0.73120(9) 0.0119(2) Uani 1 1 d .
H1' H 0.1774 0.2512 0.6819 0.014 Uiso 1 1 calc R
C2' C 0.27514(18) 0.28288(16) 0.86639(10) 0.0151(2) Uani 1 1 d .
H2' H 0.3987 0.2015 0.8870 0.018 Uiso 1 1 calc R
O2' O 0.07774(14) 0.20746(12) 0.89764(8) 0.02081(19) Uani 1 1 d .
H2A H 0.060(3) 0.105(3) 0.8565(17) 0.029(4) Uiso 1 1 d .
C3' C 0.28666(18) 0.46531(17) 0.93274(10) 0.0164(2) Uani 1 1 d .
H3' H 0.2395 0.4560 1.0191 0.020 Uiso 1 1 calc R
F3' F 0.49602(11) 0.53202(11) 0.92732(6) 0.02088(16) Uani 1 1 d .
C4' C 0.13756(18) 0.58199(15) 0.85312(10) 0.0141(2) Uani 1 1 d .
H4' H -0.0111 0.5626 0.8793 0.017 Uiso 1 1 calc R
O4' O 0.15546(12) 0.51119(11) 0.72863(6) 0.01305(16) Uani 1 1 d .
C5' C 0.18491(19) 0.78398(16) 0.85494(10) 0.0163(2) Uani 1 1 d .
H5' H 0.1984 0.8268 0.9410 0.020 Uiso 1 1 calc R
H5" H 0.3218 0.8065 0.8160 0.020 Uiso 1 1 calc R
O5' O 0.01971(14) 0.88423(12) 0.79076(8) 0.01876(18) Uani 1 1 d .
H5A H 0.036(3) 0.875(3) 0.716(2) 0.041(5) Uiso 1 1 d .

loop_
_atom_site_aniso_label
_atom_site_aniso_U_11
_atom_site_aniso_U_22
_atom_site_aniso_U_33
_atom_site_aniso_U_23
_atom_site_aniso_U_13
_atom_site_aniso_U_12
N1 0.0115(4) 0.0120(4) 0.0139(4) -0.0001(3) 0.0036(3) -0.0002(3)
C2 0.0131(5) 0.0131(5) 0.0125(4) -0.0003(4) 0.0005(4) 0.0011(4)
O2 0.0187(4) 0.0128(4) 0.0199(4) 0.0013(3) 0.0047(3) -0.0001(3)
N3 0.0131(4) 0.0117(4) 0.0156(4) -0.0011(3) 0.0033(3) 0.0011(3)
C4 0.0116(4) 0.0129(5) 0.0124(4) -0.0002(4) -0.0009(4) -0.0001(4)
O4 0.0144(3) 0.0148(4) 0.0158(4) -0.0017(3) 0.0045(3) -0.0010(3)
C5 0.0144(5) 0.0106(5) 0.0160(5) 0.0006(4) 0.0021(4) -0.0005(4)
C6 0.0139(5) 0.0109(5) 0.0147(4) 0.0000(4) 0.0009(4) 0.0008(4)
C1' 0.0108(4) 0.0111(4) 0.0139(5) -0.0002(4) 0.0031(3) 0.0005(4)
C2' 0.0189(5) 0.0129(5) 0.0138(5) 0.0017(4) 0.0042(4) 0.0009(4)
O2' 0.0270(4) 0.0140(4) 0.0225(4) -0.0018(3) 0.0139(3) -0.0043(3)
C3' 0.0206(5) 0.0151(5) 0.0137(5) -0.0005(4) 0.0025(4) -0.0004(4)
F3' 0.0201(3) 0.0226(4) 0.0196(3) -0.0020(3) -0.0042(2) -0.0017(3)
C4' 0.0166(5) 0.0130(5) 0.0130(5) -0.0023(4) 0.0047(4) -0.0004(4)
O4' 0.0139(3) 0.0135(4) 0.0119(3) -0.0014(3) 0.0019(3) 0.0032(3)
C5' 0.0202(5) 0.0130(5) 0.0160(5) -0.0007(4) 0.0037(4) -0.0004(4)
O5' 0.0257(4) 0.0145(4) 0.0163(4) 0.0000(3) 0.0026(3) 0.0027(3)

loop_
_atom_type_symbol
_atom_type_description
_atom_type_scat_dispersion_real
_atom_type_scat_dispersion_imag
_atom_type_scat_source
C C 0.0033 0.0016 'International Tables Vol C Tables 4.2.6.8 and 6.1.1.4'
H H 0.0000 0.0000 'International Tables Vol C Tables 4.2.6.8 and 6.1.1.4'
N N 0.0061 0.0033 'International Tables Vol C Tables 4.2.6.8 and 6.1.1.4'
O O 0.0106 0.0060 'International Tables Vol C Tables 4.2.6.8 and 6.1.1.4'
F F 0.0171 0.0103 'International Tables Vol C Tables 4.2.6.8 and 6.1.1.4'

loop_
_geom_angle_atom_site_label_1
_geom_angle_atom_site_label_2
_geom_angle_atom_site_label_3
_geom_angle
C6 N1 C2 121.70(8)
C6 N1 C1' 121.41(9)
C2 N1 C1' 116.62(9)
O2 C2 N1 122.69(9)
O2 C2 N3 122.89(10)
N1 C2 N3 114.41(9)
C4 N3 C2 126.34(9)
C4 N3 H3 116.8
C2 N3 H3 116.8
O4 C4 N3 119.91(9)
O4 C4 C5 124.68(10)
N3 C4 C5 115.41(9)
C6 C5 C4 119.21(10)
C6 C5 H5 120.4
C4 C5 H5 120.4
C5 C6 N1 122.55(10)
C5 C6 H6 118.7
N1 C6 H6 118.7
O4' C1' N1 108.71(8)
O4' C1' C2' 105.99(8)
N1 C1' C2' 113.83(9)
O4' C1' H1' 109.4
N1 C1' H1' 109.4
C2' C1' H1' 109.4
O2' C2' C3' 104.80(9)
O2' C2' C1' 109.20(9)
C3' C2' C1' 101.88(9)
O2' C2' H2' 113.4
C3' C2' H2' 113.4
C1' C2' H2' 113.4
C2' O2' H2A 107.8(12)
F3' C3' C4' 109.81(9)
F3' C3' C2' 108.21(9)
C4' C3' C2' 101.99(9)
F3' C3' H3' 112.1
C4' C3' H3' 112.1
C2' C3' H3' 112.1
O4' C4' C5' 109.77(9)
O4' C4' C3' 105.16(8)
C5' C4' C3' 115.35(10)
O4' C4' H4' 108.8
C5' C4' H4' 108.8
C3' C4' H4' 108.8
C1' O4' C4' 110.39(8)
O5' C5' C4' 110.94(9)
O5' C5' H5' 109.5
C4' C5' H5' 109.5
O5' C5' H5" 109.5
C4' C5' H5" 109.5
H5' C5' H5" 108.0
C5' O5' H5A 108.9(15)

loop_
_geom_bond_atom_site_label_1
_geom_bond_atom_site_label_2
_geom_bond_distance
N1 C6 1.3755(14)
N1 C2 1.3881(14)
N1 C1' 1.4939(12)
C2 O2 1.2201(14)
C2 N3 1.3899(13)
N3 C4 1.3818(14)
N3 H3 0.8800
C4 O4 1.2457(13)
C4 C5 1.4363(14)
C5 C6 1.3437(14)
C5 H5 0.9500
C6 H6 0.9500
C1' O4' 1.4099(12)
C1' C2' 1.5357(14)
C1' H1' 1.0000
C2' O2' 1.4151(13)
C2' C3' 1.5217(16)
C2' H2' 1.0000
O2' H2A 0.88(2)
C3' F3' 1.4104(13)
C3' C4' 1.5178(16)
C3' H3' 1.0000
C4' O4' 1.4613(12)
C4' C5' 1.5117(15)
C4' H4' 1.0000
C5' O5' 1.4339(14)
C5' H5' 0.9900
C5' H5" 0.9900
O5' H5A 0.83(2)

loop_
_geom_torsion_atom_site_label_1
_geom_torsion_atom_site_label_2
_geom_torsion_atom_site_label_3
_geom_torsion_atom_site_label_4
_geom_torsion
C6 N1 C2 O2 176.33(10)
C1' N1 C2 O2 -9.54(15)
C6 N1 C2 N3 -4.67(14)
C1' N1 C2 N3 169.45(8)
O2 C2 N3 C4 179.31(10)
N1 C2 N3 C4 0.32(15)
C2 N3 C4 O4 -175.30(10)
C2 N3 C4 C5 4.87(15)
O4 C4 C5 C6 174.24(11)
N3 C4 C5 C6 -5.94(14)
C4 C5 C6 N1 2.07(16)
C2 N1 C6 C5 3.59(16)
C1' N1 C6 C5 -170.26(10)
C6 N1 C1' O4' 9.80(13)
C2 N1 C1' O4' -164.34(8)
C6 N1 C1' C2' -108.07(11)
C2 N1 C1' C2' 77.79(12)
O4' C1' C2' O2' 79.48(10)
N1 C1' C2' O2' -161.09(9)
O4' C1' C2' C3' -30.98(11)
N1 C1' C2' C3' 88.45(10)
O2' C2' C3' F3' 167.99(8)
C1' C2' C3' F3' -78.24(10)
O2' C2' C3' C4' -76.25(10)
C1' C2' C3' C4' 37.52(10)
F3' C3' C4' O4' 82.99(10)
C2' C3' C4' O4' -31.59(10)
F3' C3' C4' C5' -38.09(12)
C2' C3' C4' C5' -152.67(9)
N1 C1' O4' C4' -111.16(9)
C2' C1' O4' C4' 11.58(10)
C5' C4' O4' C1' 137.42(9)
C3' C4' O4' C1' 12.76(10)
O4' C4' C5' O5' 69.33(11)
C3' C4' C5' O5' -172.13(9)
